data_7019720
loop_
_publ_author_name
'Dange, Deepak'
'Choong, Sam L.'
'Schenk, Christian'
'Stasch, Andreas'
'Jones, Cameron'

_publ_section_title
;
 Synthesis and characterisation of anionic and neutral gallium(i)
 N-heterocyclic carbene analogues.
;
_journal_issue 31
_journal_name_full 'Dalton transactions (Cambridge, England : 2003)'
_journal_page_first 9304
_journal_page_last 9315
_journal_paper_doi 10.1039/c2dt30299c
_journal_volume 41
_journal_year 2012
_chemical_formula_sum 'C92 H104 Ga N2 Na O6'
_chemical_formula_weight 1426.48
_chemical_name_systematic
;
?
;
_space_group_IT_number 15
_symmetry_cell_setting monoclinic
_symmetry_space_group_name_Hall '-C 2yc'
_symmetry_space_group_name_H-M 'C 1 2/c 1'
_atom_sites_solution_hydrogens geom
_atom_sites_solution_primary direct
_atom_sites_solution_secondary difmap
_audit_creation_method SHELXL-97
_cell_angle_alpha 90.00
_cell_angle_beta 134.67(3)
_cell_angle_gamma 90.00
_cell_formula_units_Z 4
_cell_length_a 36.638(7)
_cell_length_b 11.566(2)
_cell_length_c 25.970(5)
_cell_measurement_temperature 173(2)
_cell_volume 7826(5)
_computing_structure_refinement 'SHELXL-97 (Sheldrick, 1997)'
_computing_structure_solution 'SHELXS-97 (Sheldrick, 1990)'
_diffrn_ambient_temperature 173(2)
_diffrn_measured_fraction_theta_full 0.997
_diffrn_measured_fraction_theta_max 0.997
_diffrn_measurement_device_type 'Oxford Gemini Ultra'
_diffrn_radiation_monochromator graphite
_diffrn_radiation_source 'Enhance (Mo) X-ray Source'
_diffrn_radiation_type MoK\a
_diffrn_radiation_wavelength 0.71073
_diffrn_reflns_av_R_equivalents 0.0333
_diffrn_reflns_av_sigmaI/netI 0.0480
_diffrn_reflns_limit_h_max 45
_diffrn_reflns_limit_h_min -45
_diffrn_reflns_limit_k_max 14
_diffrn_reflns_limit_k_min -14
_diffrn_reflns_limit_l_max 31
_diffrn_reflns_limit_l_min -32
_diffrn_reflns_number 14618
_diffrn_reflns_theta_full 26.00
_diffrn_reflns_theta_max 26.00
_diffrn_reflns_theta_min 2.93
_exptl_absorpt_coefficient_mu 0.413
_exptl_absorpt_correction_T_max 0.902
_exptl_absorpt_correction_T_min 0.863
_exptl_absorpt_correction_type multi-scan
_exptl_absorpt_process_details 'SCALE3 ABSPACK'
_exptl_crystal_colour yellow
_exptl_crystal_density_diffrn 1.211
_exptl_crystal_density_method 'not measured'
_exptl_crystal_description block
_exptl_crystal_F_000 3040
_exptl_crystal_size_max 0.35
_exptl_crystal_size_mid 0.30
_exptl_crystal_size_min 0.25
_refine_diff_density_max 0.789
_refine_diff_density_min -0.445
_refine_diff_density_rms 0.053
_refine_ls_extinction_method none
_refine_ls_goodness_of_fit_ref 1.032
_refine_ls_hydrogen_treatment constr
_refine_ls_matrix_type full
_refine_ls_number_parameters 481
_refine_ls_number_reflns 7663
_refine_ls_number_restraints 25
_refine_ls_restrained_S_all 1.051
_refine_ls_R_factor_all 0.0789
_refine_ls_R_factor_gt 0.0506
_refine_ls_shift/su_max 0.001
_refine_ls_shift/su_mean 0.000
_refine_ls_structure_factor_coef Fsqd
_refine_ls_weighting_details 'calc w=1/[\s^2^(Fo^2^)+(0.0782P)^2^+6.5475P] where P=(Fo^2^+2Fc^2^)/3'
_refine_ls_weighting_scheme calc
_refine_ls_wR_factor_gt 0.1310
_refine_ls_wR_factor_ref 0.1470
_reflns_number_gt 5525
_reflns_number_total 7663
_reflns_threshold_expression >2sigma(I)
_cod_data_source_file c2dt30299c.txt
_cod_data_source_block compound6c
_cod_original_cell_volume 7827(3)
_cod_original_sg_symbol_H-M C2/c
_cod_database_code 7019720

loop_
_symmetry_equiv_pos_as_xyz
'x, y, z'
'-x, y, -z+1/2'
'x+1/2, y+1/2, z'
'-x+1/2, y+1/2, -z+1/2'
'-x, -y, -z'
'x, -y, z-1/2'
'-x+1/2, -y+1/2, -z'
'x+1/2, -y+1/2, z-1/2'

loop_
_atom_site_label
_atom_site_type_symbol
_atom_site_fract_x
_atom_site_fract_y
_atom_site_fract_z
_atom_site_U_iso_or_equiv
_atom_site_adp_type
_atom_site_occupancy
_atom_site_symmetry_multiplicity
_atom_site_calc_flag
_atom_site_refinement_flags
_atom_site_disorder_assembly
_atom_site_disorder_group
Ga1 Ga 0.5000 0.87317(3) 0.7500 0.03333(14) Uani 1 2 d S . .
Na1 Na 0.5000 1.14300(12) 0.7500 0.0435(4) Uani 1 2 d S . .
O1 O 0.46940(10) 1.16555(19) 0.80527(13) 0.0645(6) Uani 1 1 d . . .
N1 N 0.47995(7) 0.74457(16) 0.77548(10) 0.0274(4) Uani 1 1 d . . .
C1 C 0.48969(10) 0.6369(2) 0.76357(13) 0.0315(5) Uani 1 1 d . . .
H1 H 0.4822 0.5672 0.7740 0.038 Uiso 1 1 calc R . .
O2 O 0.57115(10) 1.25585(19) 0.84424(11) 0.0748(8) Uani 1 1 d D . .
C2 C 0.46446(9) 0.75737(19) 0.81199(12) 0.0262(5) Uani 1 1 d . . .
O3 O 0.29096(14) 1.2457(3) 0.7384(2) 0.1027(10) Uani 1 1 d D . .
C3 C 0.41329(9) 0.7863(2) 0.77351(12) 0.0290(5) Uani 1 1 d . . .
C4 C 0.40085(9) 0.8189(2) 0.81097(13) 0.0331(6) Uani 1 1 d . . .
H4 H 0.3666 0.8415 0.7843 0.040 Uiso 1 1 calc R . .
C5 C 0.43689(9) 0.8198(2) 0.88642(13) 0.0323(5) Uani 1 1 d . . .
C6 C 0.48586(9) 0.7811(2) 0.92357(12) 0.0313(5) Uani 1 1 d . . .
H6 H 0.5104 0.7759 0.9749 0.038 Uiso 1 1 calc R . .
C7 C 0.50036(9) 0.7494(2) 0.88819(12) 0.0283(5) Uani 1 1 d . . .
C8 C 0.42228(11) 0.8604(3) 0.92512(14) 0.0425(7) Uani 1 1 d . . .
H8A H 0.4092 0.7949 0.9322 0.064 Uiso 1 1 calc R . .
H8B H 0.3956 0.9199 0.8960 0.064 Uiso 1 1 calc R . .
H8C H 0.4525 0.8928 0.9723 0.064 Uiso 1 1 calc R . .
C9 C 0.37076(9) 0.7745(2) 0.69108(12) 0.0305(5) Uani 1 1 d . . .
H9 H 0.3871 0.7854 0.6728 0.037 Uiso 1 1 calc R . .
C10 C 0.34706(9) 0.6531(2) 0.66790(13) 0.0331(6) Uani 1 1 d . . .
C11 C 0.31395(10) 0.6206(2) 0.59561(14) 0.0375(6) Uani 1 1 d . . .
H11 H 0.3068 0.6736 0.5615 0.045 Uiso 1 1 calc R . .
C12 C 0.29119(11) 0.5126(3) 0.57246(16) 0.0463(7) Uani 1 1 d . . .
H12 H 0.2688 0.4919 0.5229 0.056 Uiso 1 1 calc R . .
C13 C 0.30081(11) 0.4349(3) 0.62094(17) 0.0508(8) Uani 1 1 d . . .
H13 H 0.2853 0.3605 0.6051 0.061 Uiso 1 1 calc R . .
C14 C 0.33312(12) 0.4660(3) 0.69263(17) 0.0535(8) Uani 1 1 d . . .
H14 H 0.3394 0.4131 0.7262 0.064 Uiso 1 1 calc R . .
C15 C 0.35644(11) 0.5731(2) 0.71623(15) 0.0436(7) Uani 1 1 d . . .
H15 H 0.3792 0.5926 0.7660 0.052 Uiso 1 1 calc R . .
C16 C 0.33131(10) 0.8705(2) 0.65820(12) 0.0355(6) Uani 1 1 d . . .
C17 C 0.28293(11) 0.8528(3) 0.63059(14) 0.0463(7) Uani 1 1 d . . .
H17 H 0.2719 0.7765 0.6275 0.056 Uiso 1 1 calc R . .
C18 C 0.25009(13) 0.9462(4) 0.60720(16) 0.0640(10) Uani 1 1 d . . .
H18 H 0.2170 0.9332 0.5887 0.077 Uiso 1 1 calc R . .
C19 C 0.26550(16) 1.0567(4) 0.61093(17) 0.0743(12) Uani 1 1 d . . .
H19 H 0.2433 1.1202 0.5954 0.089 Uiso 1 1 calc R . .
C20 C 0.31321(16) 1.0752(3) 0.63715(18) 0.0716(11) Uani 1 1 d . . .
H20 H 0.3238 1.1514 0.6392 0.086 Uiso 1 1 calc R . .
C21 C 0.34578(13) 0.9831(2) 0.66045(15) 0.0515(8) Uani 1 1 d . . .
H21 H 0.3786 0.9969 0.6783 0.062 Uiso 1 1 calc R . .
C22 C 0.55445(9) 0.7064(2) 0.93125(12) 0.0294(5) Uani 1 1 d . . .
H22 H 0.5527 0.6615 0.8966 0.035 Uiso 1 1 calc R . .
C23 C 0.57225(10) 0.6213(2) 0.99040(13) 0.0317(5) Uani 1 1 d . . .
C24 C 0.54061(11) 0.5284(2) 0.97157(16) 0.0458(7) Uani 1 1 d . . .
H24 H 0.5085 0.5197 0.9228 0.055 Uiso 1 1 calc R . .
C25 C 0.55523(12) 0.4487(3) 1.02288(17) 0.0551(8) Uani 1 1 d . . .
H25 H 0.5330 0.3861 1.0089 0.066 Uiso 1 1 calc R . .
C26 C 0.60118(14) 0.4587(3) 1.09343(17) 0.0573(8) Uani 1 1 d . . .
H26 H 0.6111 0.4034 1.1284 0.069 Uiso 1 1 calc R . .
C27 C 0.63264(14) 0.5493(3) 1.11284(16) 0.0642(10) Uani 1 1 d . . .
H27 H 0.6646 0.5573 1.1618 0.077 Uiso 1 1 calc R . .
C28 C 0.61841(11) 0.6302(2) 1.06168(14) 0.0467(7) Uani 1 1 d . . .
H28 H 0.6409 0.6925 1.0762 0.056 Uiso 1 1 calc R . .
C29 C 0.59350(9) 0.8024(2) 0.96116(12) 0.0303(5) Uani 1 1 d . . .
C30 C 0.59724(11) 0.8991(2) 0.99617(16) 0.0443(7) Uani 1 1 d . . .
H30 H 0.5726 0.9110 0.9982 0.053 Uiso 1 1 calc R . .
C31 C 0.63641(12) 0.9786(3) 1.02829(18) 0.0518(8) Uani 1 1 d . . .
H31 H 0.6386 1.0438 1.0526 0.062 Uiso 1 1 calc R . .
C32 C 0.67221(11) 0.9639(3) 1.02525(16) 0.0480(7) Uani 1 1 d . . .
H32 H 0.6991 1.0185 1.0474 0.058 Uiso 1 1 calc R . .
C33 C 0.66858(11) 0.8693(2) 0.98986(16) 0.0458(7) Uani 1 1 d . . .
H33 H 0.6930 0.8585 0.9874 0.055 Uiso 1 1 calc R . .
C34 C 0.62946(10) 0.7895(2) 0.95780(14) 0.0408(6) Uani 1 1 d . . .
H34 H 0.6272 0.7249 0.9331 0.049 Uiso 1 1 calc R . .
C35 C 0.47633(14) 1.0855(3) 0.85313(17) 0.0550(8) Uani 1 1 d . . .
H35A H 0.5124 1.0862 0.9009 0.066 Uiso 1 1 calc R . .
H35B H 0.4676 1.0062 0.8331 0.066 Uiso 1 1 calc R . .
C36 C 0.44096(14) 1.1240(3) 0.86007(19) 0.0608(9) Uani 1 1 d . . .
H36A H 0.4071 1.0858 0.8234 0.073 Uiso 1 1 calc R . .
H36B H 0.4556 1.1066 0.9089 0.073 Uiso 1 1 calc R . .
C37 C 0.43636(18) 1.2512(3) 0.8475(3) 0.0829(12) Uani 1 1 d . . .
H37A H 0.4011 1.2780 0.8201 0.099 Uiso 1 1 calc R . .
H37B H 0.4607 1.2936 0.8940 0.099 Uiso 1 1 calc R . .
C38 C 0.4489(2) 1.2688(3) 0.8051(3) 0.0943(15) Uani 1 1 d . . .
H38A H 0.4176 1.2905 0.7547 0.113 Uiso 1 1 calc R . .
H38B H 0.4742 1.3321 0.8266 0.113 Uiso 1 1 calc R . .
C39 C 0.6036(3) 1.1904(7) 0.9097(3) 0.044(2) Uani 0.455(11) 1 d PD A 1
H39A H 0.6154 1.1181 0.9048 0.053 Uiso 0.455(11) 1 calc PR A 1
H39B H 0.5862 1.1715 0.9253 0.053 Uiso 0.455(11) 1 calc PR A 1
C40 C 0.6486(3) 1.2765(5) 0.9626(4) 0.061(3) Uani 0.455(11) 1 d PD A 1
H40A H 0.6685 1.2577 1.0137 0.073 Uiso 0.455(11) 1 calc PR A 1
H40B H 0.6719 1.2785 0.9555 0.073 Uiso 0.455(11) 1 calc PR A 1
C41 C 0.61884(15) 1.3906(3) 0.93912(19) 0.0760(11) Uani 1 1 d D . .
H41A H 0.6022 1.3966 0.9568 0.091 Uiso 1 1 calc R A 1
H41B H 0.6411 1.4587 0.9556 0.091 Uiso 1 1 calc R A 1
C42 C 0.58011(17) 1.3765(3) 0.8583(2) 0.0993(16) Uani 1 1 d D A .
H42A H 0.5478 1.4171 0.8351 0.119 Uiso 1 1 calc R . .
H42B H 0.5935 1.4088 0.8390 0.119 Uiso 1 1 calc R . .
C43 C 0.29956(18) 1.1494(4) 0.7771(2) 0.0934(14) Uani 1 1 d D . .
H43A H 0.3345 1.1521 0.8266 0.112 Uiso 1 1 calc R . .
H43B H 0.2963 1.0782 0.7530 0.112 Uiso 1 1 calc R . .
C44 C 0.2598(2) 1.1498(5) 0.7803(3) 0.132(2) Uani 1 1 d DU . .
H44A H 0.2382 1.0794 0.7577 0.159 Uiso 1 1 calc R . .
H44B H 0.2761 1.1556 0.8308 0.159 Uiso 1 1 calc R . .
C45 C 0.2293(2) 1.2547(6) 0.7382(4) 0.135(2) Uani 1 1 d D . .
H45A H 0.1921 1.2384 0.7042 0.162 Uiso 1 1 calc R . .
H45B H 0.2382 1.3182 0.7709 0.162 Uiso 1 1 calc R . .
C46 C 0.2425(2) 1.2853(5) 0.6993(3) 0.126(2) Uani 1 1 d D . .
H46A H 0.2180 1.2496 0.6506 0.151 Uiso 1 1 calc R . .
H46B H 0.2412 1.3703 0.6936 0.151 Uiso 1 1 calc R . .
C40A C 0.6208(5) 1.2728(6) 0.9652(5) 0.098(4) Uani 0.545(11) 1 d PD A 2
H40C H 0.5911 1.2569 0.9583 0.117 Uiso 0.545(11) 1 calc PR A 2
H40D H 0.6533 1.2581 1.0160 0.117 Uiso 0.545(11) 1 calc PR A 2
C39A C 0.6177(4) 1.2080(13) 0.9093(4) 0.127(6) Uani 0.545(11) 1 d PDU A 2
H39C H 0.6472 1.2266 0.9160 0.153 Uiso 0.545(11) 1 calc PR A 2
H39D H 0.6153 1.1232 0.9115 0.153 Uiso 0.545(11) 1 calc PR A 2

loop_
_atom_site_aniso_label
_atom_site_aniso_U_11
_atom_site_aniso_U_22
_atom_site_aniso_U_33
_atom_site_aniso_U_23
_atom_site_aniso_U_13
_atom_site_aniso_U_12
Ga1 0.0463(3) 0.0289(2) 0.0447(2) 0.000 0.0391(2) 0.000
Na1 0.0501(9) 0.0369(8) 0.0411(8) 0.000 0.0311(8) 0.000
O1 0.0928(18) 0.0522(12) 0.0793(15) 0.0113(12) 0.0715(15) 0.0177(12)
N1 0.0311(11) 0.0307(10) 0.0290(10) -0.0003(8) 0.0242(9) -0.0002(9)
C1 0.0438(15) 0.0256(12) 0.0354(13) 0.0007(10) 0.0315(12) -0.0024(11)
O2 0.0799(17) 0.0532(14) 0.0468(12) -0.0036(11) 0.0285(12) -0.0140(13)
C2 0.0296(12) 0.0281(12) 0.0280(12) -0.0006(9) 0.0228(11) -0.0012(10)
O3 0.113(3) 0.097(2) 0.122(3) -0.001(2) 0.091(2) -0.007(2)
C3 0.0294(13) 0.0344(12) 0.0276(11) -0.0004(10) 0.0216(11) -0.0007(11)
C4 0.0280(13) 0.0434(14) 0.0328(12) -0.0019(11) 0.0231(11) -0.0006(11)
C5 0.0340(14) 0.0404(14) 0.0338(13) -0.0018(11) 0.0279(12) -0.0005(12)
C6 0.0326(13) 0.0399(14) 0.0247(11) -0.0005(10) 0.0213(11) -0.0019(11)
C7 0.0304(13) 0.0311(12) 0.0299(12) 0.0023(10) 0.0235(11) -0.0001(10)
C8 0.0422(15) 0.0594(18) 0.0388(14) -0.0026(13) 0.0331(13) 0.0030(14)
C9 0.0293(13) 0.0395(14) 0.0268(12) 0.0003(10) 0.0213(11) -0.0022(11)
C10 0.0273(12) 0.0436(14) 0.0341(13) -0.0010(11) 0.0237(11) 0.0014(11)
C11 0.0325(14) 0.0477(15) 0.0377(14) -0.0027(12) 0.0266(12) -0.0023(12)
C12 0.0368(15) 0.0549(18) 0.0482(16) -0.0143(14) 0.0302(14) -0.0065(14)
C13 0.0421(17) 0.0357(15) 0.069(2) -0.0064(15) 0.0370(17) -0.0012(13)
C14 0.0529(19) 0.0473(17) 0.0606(19) 0.0122(15) 0.0400(17) 0.0061(15)
C15 0.0447(16) 0.0450(16) 0.0397(14) 0.0035(13) 0.0291(14) 0.0003(13)
C16 0.0376(14) 0.0427(14) 0.0248(12) 0.0007(11) 0.0215(12) 0.0043(12)
C17 0.0395(16) 0.0611(19) 0.0373(14) 0.0054(13) 0.0266(13) 0.0088(14)
C18 0.0492(19) 0.093(3) 0.0443(17) 0.0131(18) 0.0309(16) 0.031(2)
C19 0.075(3) 0.073(3) 0.0443(18) 0.0070(18) 0.0311(19) 0.040(2)
C20 0.079(3) 0.0476(19) 0.0475(18) 0.0011(16) 0.0300(19) 0.0163(19)
C21 0.0494(18) 0.0470(17) 0.0409(15) -0.0006(13) 0.0256(14) 0.0014(15)
C22 0.0285(12) 0.0368(13) 0.0274(11) -0.0009(10) 0.0214(11) 0.0017(11)
C23 0.0363(14) 0.0330(13) 0.0359(13) 0.0032(11) 0.0290(12) 0.0047(11)
C24 0.0407(16) 0.0469(16) 0.0469(16) 0.0055(13) 0.0297(14) -0.0016(13)
C25 0.057(2) 0.0484(17) 0.067(2) 0.0142(16) 0.0462(18) 0.0015(15)
C26 0.079(2) 0.0520(18) 0.0579(19) 0.0188(16) 0.0541(19) 0.0111(17)
C27 0.072(2) 0.059(2) 0.0355(15) 0.0078(15) 0.0282(16) 0.0006(18)
C28 0.0475(17) 0.0462(16) 0.0342(14) 0.0031(13) 0.0244(13) -0.0044(14)
C29 0.0290(13) 0.0355(13) 0.0299(12) 0.0052(10) 0.0220(11) 0.0047(11)
C30 0.0433(16) 0.0438(15) 0.0631(18) -0.0079(14) 0.0436(15) -0.0058(13)
C31 0.0550(19) 0.0448(16) 0.073(2) -0.0181(15) 0.0511(18) -0.0115(14)
C32 0.0406(16) 0.0462(16) 0.0638(18) -0.0062(14) 0.0391(15) -0.0089(13)
C33 0.0420(16) 0.0513(17) 0.0627(18) -0.0078(14) 0.0435(15) -0.0068(14)
C34 0.0419(15) 0.0465(15) 0.0450(15) -0.0064(13) 0.0346(14) -0.0035(13)
C35 0.069(2) 0.0507(17) 0.0576(18) 0.0055(15) 0.0486(18) 0.0087(16)
C36 0.066(2) 0.067(2) 0.062(2) -0.0038(17) 0.0496(19) -0.0004(18)
C37 0.107(3) 0.066(2) 0.109(3) 0.012(2) 0.088(3) 0.024(2)
C38 0.170(5) 0.057(2) 0.124(4) 0.019(2) 0.128(4) 0.034(3)
C39 0.038(4) 0.042(4) 0.030(4) 0.003(3) 0.016(3) -0.005(3)
C40 0.052(5) 0.065(5) 0.052(4) -0.021(4) 0.032(4) -0.015(4)
C41 0.084(3) 0.075(3) 0.083(3) -0.031(2) 0.064(2) -0.026(2)
C42 0.083(3) 0.056(2) 0.099(3) 0.000(2) 0.043(3) -0.001(2)
C43 0.086(3) 0.110(4) 0.068(3) -0.006(3) 0.049(2) 0.019(3)
C44 0.103(4) 0.146(4) 0.115(4) 0.027(3) 0.065(3) -0.028(3)
C45 0.096(4) 0.195(7) 0.139(5) -0.007(5) 0.092(4) 0.014(4)
C46 0.131(5) 0.123(5) 0.115(4) 0.025(3) 0.084(4) 0.051(4)
C40A 0.125(9) 0.098(6) 0.074(5) -0.019(5) 0.071(6) -0.036(6)
C39A 0.105(7) 0.094(7) 0.144(8) -0.010(5) 0.073(6) 0.009(5)

loop_
_atom_type_symbol
_atom_type_description
_atom_type_scat_dispersion_real
_atom_type_scat_dispersion_imag
_atom_type_scat_source
C C 0.0033 0.0016 'International Tables Vol C Tables 4.2.6.8 and 6.1.1.4'
H H 0.0000 0.0000 'International Tables Vol C Tables 4.2.6.8 and 6.1.1.4'
N N 0.0061 0.0033 'International Tables Vol C Tables 4.2.6.8 and 6.1.1.4'
Na Na 0.0362 0.0249 'International Tables Vol C Tables 4.2.6.8 and 6.1.1.4'
Ga Ga 0.2307 1.6083 'International Tables Vol C Tables 4.2.6.8 and 6.1.1.4'
O O 0.0106 0.0060 'International Tables Vol C Tables 4.2.6.8 and 6.1.1.4'

loop_
_geom_angle_atom_site_label_1
_geom_angle_atom_site_label_2
_geom_angle_atom_site_label_3
_geom_angle
_geom_angle_site_symmetry_1
_geom_angle_site_symmetry_3
N1 Ga1 N1 81.81(11) . 2_656
N1 Ga1 Na1 139.09(5) . .
N1 Ga1 Na1 139.09(5) 2_656 .
O2 Na1 O2 112.50(13) . 2_656
O2 Na1 O1 87.64(10) . .
O2 Na1 O1 85.36(9) 2_656 .
O2 Na1 O1 85.36(9) . 2_656
O2 Na1 O1 87.64(10) 2_656 2_656
O1 Na1 O1 167.40(13) . 2_656
O2 Na1 Ga1 123.75(7) . .
O2 Na1 Ga1 123.75(7) 2_656 .
O1 Na1 Ga1 96.30(6) . .
O1 Na1 Ga1 96.30(6) 2_656 .
C38 O1 C35 108.8(2) . .
C38 O1 Na1 124.6(2) . .
C35 O1 Na1 125.88(18) . .
C1 N1 C2 122.04(19) . .
C1 N1 Ga1 112.80(15) . .
C2 N1 Ga1 124.53(15) . .
C1 C1 N1 116.29(12) 2_656 .
C42 O2 C39A 102.1(7) . .
C42 O2 C39 111.5(4) . .
C39A O2 C39 22.8(7) . .
C42 O2 Na1 134.4(2) . .
C39A O2 Na1 123.2(7) . .
C39 O2 Na1 109.4(3) . .
C3 C2 C7 118.2(2) . .
C3 C2 N1 120.63(19) . .
C7 C2 N1 121.0(2) . .
C46 O3 C43 108.9(4) . .
C4 C3 C2 119.7(2) . .
C4 C3 C9 119.5(2) . .
C2 C3 C9 120.6(2) . .
C3 C4 C5 122.3(2) . .
C6 C5 C4 117.4(2) . .
C6 C5 C8 122.0(2) . .
C4 C5 C8 120.6(2) . .
C5 C6 C7 122.2(2) . .
C6 C7 C2 119.7(2) . .
C6 C7 C22 120.3(2) . .
C2 C7 C22 120.1(2) . .
C16 C9 C3 110.6(2) . .
C16 C9 C10 113.3(2) . .
C3 C9 C10 111.69(19) . .
C11 C10 C15 117.7(2) . .
C11 C10 C9 119.5(2) . .
C15 C10 C9 122.7(2) . .
C12 C11 C10 121.2(3) . .
C13 C12 C11 120.3(3) . .
C12 C13 C14 119.4(3) . .
C13 C14 C15 120.7(3) . .
C14 C15 C10 120.8(3) . .
C17 C16 C21 118.2(3) . .
C17 C16 C9 123.3(2) . .
C21 C16 C9 118.4(2) . .
C16 C17 C18 120.6(3) . .
C19 C18 C17 120.2(3) . .
C18 C19 C20 119.7(3) . .
C19 C20 C21 120.2(4) . .
C20 C21 C16 121.1(3) . .
C7 C22 C29 114.1(2) . .
C7 C22 C23 111.37(19) . .
C29 C22 C23 111.83(19) . .
C28 C23 C24 117.5(2) . .
C28 C23 C22 123.7(2) . .
C24 C23 C22 118.8(2) . .
C25 C24 C23 120.9(3) . .
C26 C25 C24 120.9(3) . .
C27 C26 C25 119.0(3) . .
C26 C27 C28 120.7(3) . .
C23 C28 C27 121.0(3) . .
C30 C29 C34 117.9(2) . .
C30 C29 C22 123.2(2) . .
C34 C29 C22 118.8(2) . .
C31 C30 C29 120.9(3) . .
C32 C31 C30 120.5(3) . .
C33 C32 C31 119.2(3) . .
C32 C33 C34 120.3(3) . .
C33 C34 C29 121.1(2) . .
O1 C35 C36 105.9(3) . .
C37 C36 C35 104.0(3) . .
C38 C37 C36 104.6(3) . .
O1 C38 C37 109.0(3) . .
O2 C39 C40 101.0(5) . .
C41 C40 C39 100.6(6) . .
C40A C41 C42 103.3(4) . .
C40A C41 C40 41.0(4) . .
C42 C41 C40 99.8(4) . .
O2 C42 C41 106.6(3) . .
O3 C43 C44 107.5(4) . .
C45 C44 C43 102.5(4) . .
C46 C45 C44 105.7(5) . .
O3 C46 C45 107.4(4) . .
C41 C40A C39A 94.0(8) . .
O2 C39A C40A 99.2(6) . .

loop_
_geom_bond_atom_site_label_1
_geom_bond_atom_site_label_2
_geom_bond_distance
_geom_bond_site_symmetry_2
Ga1 N1 1.9682(19) .
Ga1 N1 1.9682(19) 2_656
Ga1 Na1 3.1208(16) .
Na1 O2 2.349(3) .
Na1 O2 2.349(3) 2_656
Na1 O1 2.377(2) .
Na1 O1 2.377(2) 2_656
O1 C38 1.408(4) .
O1 C35 1.422(4) .
N1 C1 1.389(3) .
N1 C2 1.414(3) .
C1 C1 1.347(5) 2_656
O2 C42 1.421(4) .
O2 C39A 1.421(7) .
O2 C39 1.427(5) .
C2 C3 1.411(3) .
C2 C7 1.412(3) .
O3 C46 1.364(6) .
O3 C43 1.380(5) .
C3 C4 1.386(3) .
C3 C9 1.530(3) .
C4 C5 1.395(3) .
C5 C6 1.384(4) .
C5 C8 1.508(3) .
C6 C7 1.396(3) .
C7 C22 1.520(3) .
C9 C16 1.522(4) .
C9 C10 1.534(3) .
C10 C11 1.391(4) .
C10 C15 1.394(4) .
C11 C12 1.383(4) .
C12 C13 1.376(4) .
C13 C14 1.378(4) .
C14 C15 1.380(4) .
C16 C17 1.382(4) .
C16 C21 1.392(4) .
C17 C18 1.399(4) .
C18 C19 1.373(6) .
C19 C20 1.375(6) .
C20 C21 1.381(5) .
C22 C29 1.524(3) .
C22 C23 1.531(3) .
C23 C28 1.377(4) .
C23 C24 1.393(4) .
C24 C25 1.381(4) .
C25 C26 1.367(5) .
C26 C27 1.365(5) .
C27 C28 1.392(4) .
C29 C30 1.386(4) .
C29 C34 1.388(3) .
C30 C31 1.385(4) .
C31 C32 1.379(4) .
C32 C33 1.374(4) .
C33 C34 1.386(4) .
C35 C36 1.496(4) .
C36 C37 1.490(5) .
C37 C38 1.477(5) .
C39 C40 1.552(6) .
C40 C41 1.539(6) .
C41 C40A 1.500(6) .
C41 C42 1.503(4) .
C43 C44 1.517(7) .
C44 C45 1.482(7) .
C45 C46 1.436(7) .
C40A C39A 1.565(7) .
